data_7160786
loop_
_publ_author_name
'Sun, Huanyu'
'Zeng, Zhiwei'
'Chen, Chunhui'
'Mai, Xiancheng'
'Wang, Jia'
'Huang, Wei'
'Tang, Yongxing'
'Liu, Yuji'

_publ_section_title
;
 Design, synthesis and characterization of a carbonyl-containing
 high-density pyrazolotriazine-based energetic compound.
;
_journal_issue 42
_journal_name_full 'Organic &amp; biomolecular chemistry'
_journal_page_first 9652
_journal_page_last 9657
_journal_paper_doi 10.1039/d5ob01264c
_journal_volume 23
_journal_year 2025
_chemical_formula_moiety '2(C6 H11 N9), 2(Cl), H2 O'
_chemical_formula_sum 'C12 H24 Cl2 N18 O'
_chemical_formula_weight 507.39
_space_group_crystal_system monoclinic
_space_group_IT_number 15
_space_group_name_Hall '-C 2yc'
_space_group_name_H-M_alt 'C 1 2/c 1'
_atom_sites_solution_hydrogens mixed
_audit_block_doi 10.5517/ccdc.csd.cc2nrmgj
_audit_creation_date 2025-06-11
_audit_creation_method
;
Olex2 1.5
(compiled 2025.05.31 svn.r86d253d1 for OlexSys, GUI svn.r7254)
;
_audit_update_record
;
2025-06-19 deposited with the CCDC.	2025-10-07 downloaded from the CCDC.
;
_cell_angle_alpha 90
_cell_angle_beta 118.1790(10)
_cell_angle_gamma 90
_cell_formula_units_Z 4
_cell_length_a 16.7890(2)
_cell_length_b 10.83470(10)
_cell_length_c 15.9281(2)
_cell_measurement_reflns_used 5669
_cell_measurement_temperature 273(2)
_cell_measurement_theta_max 72.18
_cell_measurement_theta_min 5.06
_cell_volume 2553.97(6)
_computing_molecular_graphics 'Olex2 1.5 (Dolomanov et al., 2009)'
_computing_publication_material 'Olex2 1.5 (Dolomanov et al., 2009)'
_computing_structure_refinement 'SHELXL-2014/7 (Sheldrick, 2014)'
_diffrn_ambient_temperature 273(2)
_diffrn_measured_fraction_theta_full 0.964
_diffrn_measured_fraction_theta_max 0.964
_diffrn_measurement_device_type ccd
_diffrn_radiation_type CuK\a
_diffrn_radiation_wavelength 1.54178
_diffrn_reflns_av_R_equivalents 0.0694
_diffrn_reflns_av_unetI/netI 0.0571
_diffrn_reflns_Laue_measured_fraction_full 0.964
_diffrn_reflns_Laue_measured_fraction_max 0.964
_diffrn_reflns_limit_h_max 17
_diffrn_reflns_limit_h_min -20
_diffrn_reflns_limit_k_max 13
_diffrn_reflns_limit_k_min -11
_diffrn_reflns_limit_l_max 19
_diffrn_reflns_limit_l_min -19
_diffrn_reflns_number 8528
_diffrn_reflns_point_group_measured_fraction_full 0.964
_diffrn_reflns_point_group_measured_fraction_max 0.964
_diffrn_reflns_theta_full 67.679
_diffrn_reflns_theta_max 72.177
_diffrn_reflns_theta_min 5.059
_exptl_absorpt_coefficient_mu 2.661
_exptl_absorpt_correction_type multi-scan
_exptl_absorpt_process_details sadabs
_exptl_crystal_colour colorless
_exptl_crystal_density_diffrn 1.320
_exptl_crystal_description block
_exptl_crystal_F_000 1056
_exptl_crystal_size_max 0.12
_exptl_crystal_size_mid 0.1
_exptl_crystal_size_min 0.08
_exptl_transmission_factor_max 0.864
_exptl_transmission_factor_min 0.864
_refine_diff_density_max 1.002
_refine_diff_density_min -0.594
_refine_diff_density_rms 0.099
_refine_ls_extinction_method none
_refine_ls_goodness_of_fit_ref 1.103
_refine_ls_hydrogen_treatment constr
_refine_ls_matrix_type full
_refine_ls_number_parameters 155
_refine_ls_number_reflns 2434
_refine_ls_number_restraints 0
_refine_ls_restrained_S_all 1.103
_refine_ls_R_factor_all 0.0726
_refine_ls_R_factor_gt 0.0711
_refine_ls_shift/su_max 0.000
_refine_ls_shift/su_mean 0.000
_refine_ls_structure_factor_coef Fsqd
_refine_ls_weighting_details 'w=1/[\s^2^(Fo^2^)+(0.1225P)^2^+4.7989P] where P=(Fo^2^+2Fc^2^)/3'
_refine_ls_weighting_scheme calc
_refine_ls_wR_factor_gt 0.2130
_refine_ls_wR_factor_ref 0.2141
_reflns_Friedel_coverage 0.000
_reflns_number_gt 2304
_reflns_number_total 2434
_reflns_threshold_expression 'I > 2\s(I)'
_cod_data_source_file d5ob01264c2.cif
_cod_data_source_block 1_a_sq
_cod_depositor_comments 'Adding full bibliography for 7160786--7160787.cif.'
_cod_original_cell_volume 2553.97(5)
_cod_database_code 7160786
_shelx_shelxl_version_number 2014/7
_shelx_space_group_comment
;
The symmetry employed for this shelxl refinement is uniquely defined
by the following loop, which should always be used as a source of
symmetry information in preference to the above space-group names.
They are only intended as comments.
;
_shelx_estimated_absorpt_t_max 0.815
_shelx_estimated_absorpt_t_min 0.741
_olex2_refinement_description
;
1. Others
 Fixed Sof: O1(0.5) H1D(0.5) H1E(0.5)
2.a Riding coordinates:
 N9(H9A,H9B), O1(H1D,H1E)
2.b X=CH2 refined with riding coordinates:
 N5(H5A,H5B), N6(H6A,H6B), N8(H8A,H8B)
2.c Idealised Me refined as rotating group:
 N1(H1A,H1B,H1C)
;
_olex2_submission_special_instructions 'No special instructions were received'

loop_
_space_group_symop_operation_xyz
'x, y, z'
'-x, y, -z+1/2'
'x+1/2, y+1/2, z'
'-x+1/2, y+1/2, -z+1/2'
'-x, -y, -z'
'x, -y, z-1/2'
'-x+1/2, -y+1/2, -z'
'x+1/2, -y+1/2, z-1/2'

loop_
_atom_site_label
_atom_site_type_symbol
_atom_site_fract_x
_atom_site_fract_y
_atom_site_fract_z
_atom_site_U_iso_or_equiv
_atom_site_adp_type
_atom_site_occupancy
_atom_site_site_symmetry_order
_atom_site_calc_flag
_atom_site_refinement_flags_posn
_atom_site_refinement_flags_adp
_atom_site_refinement_flags_occupancy
_atom_site_disorder_assembly
_atom_site_disorder_group
C2 C 0.47420(17) 0.6229(2) 0.62825(19) 0.0288(6) Uani 1 1 d . . . . .
C5 C 0.61808(17) 0.3895(2) 0.61606(18) 0.0272(6) Uani 1 1 d . . . . .
C3 C 0.48946(16) 0.4980(2) 0.62174(18) 0.0276(5) Uani 1 1 d . . . . .
C1 C 0.55019(16) 0.6854(2) 0.63153(18) 0.0274(5) Uani 1 1 d . . . . .
C6 C 0.62918(17) 0.1770(2) 0.62064(19) 0.0301(6) Uani 1 1 d . . . . .
C4 C 0.39754(18) 0.6796(3) 0.6255(2) 0.0346(6) Uani 1 1 d . . . . .
Cl1 Cl 0.75587(5) 0.88345(6) 0.63731(6) 0.0435(3) Uani 1 1 d . . . . .
N1 N 0.56119(16) 0.8116(2) 0.63452(18) 0.0346(5) Uani 1 1 d . . . . .
H1A H 0.6185 0.8293 0.6511 0.052 Uiso 1 1 calc R U . . .
H1B H 0.5469 0.8436 0.6771 0.052 Uiso 1 1 calc R U . . .
H1C H 0.5253 0.8433 0.5773 0.052 Uiso 1 1 calc R U . . .
N3 N 0.60856(15) 0.60948(19) 0.62632(17) 0.0288(5) Uani 1 1 d . . . . .
N4 N 0.57042(13) 0.4925(2) 0.61925(15) 0.0273(5) Uani 1 1 d . . . . .
N5 N 0.43967(17) 0.4004(2) 0.6169(2) 0.0431(7) Uani 1 1 d . . . . .
H5A H 0.4574 0.3276 0.6119 0.052 Uiso 1 1 calc R U . . .
H5B H 0.3897 0.4100 0.6189 0.052 Uiso 1 1 calc R U . . .
N6 N 0.69467(15) 0.4135(2) 0.61418(18) 0.0339(5) Uani 1 1 d . . . . .
H6A H 0.7263 0.3540 0.6096 0.041 Uiso 1 1 calc R U . . .
H6B H 0.7127 0.4885 0.6175 0.041 Uiso 1 1 calc R U . . .
N7 N 0.58136(15) 0.2821(2) 0.61171(18) 0.0339(5) Uani 1 1 d . . . . .
N8 N 0.70337(16) 0.1530(2) 0.70029(19) 0.0396(6) Uani 1 1 d . . . . .
H8A H 0.7310 0.0840 0.7069 0.048 Uiso 1 1 calc R U . . .
H8B H 0.7242 0.2064 0.7456 0.048 Uiso 1 1 calc R U . . .
N9 N 0.59602(19) 0.0976(2) 0.5506(2) 0.0448(7) Uani 1 1 d . . . . .
H9A H 0.5560 0.0496 0.5566 0.054 Uiso 1 1 d R U . . .
H9B H 0.6406 0.0514 0.5523 0.054 Uiso 1 1 d R U . . .
N2 N 0.3368(2) 0.7316(3) 0.6228(2) 0.0551(8) Uani 1 1 d . . . . .
O1 O 0.8069(5) 0.6123(4) 0.5885(4) 0.0571(15) Uani 0.5 1 d . . P . .
H1D H 0.8021 0.6630 0.6267 0.086 Uiso 0.5 1 d R U P . .
H1E H 0.7783 0.6463 0.5342 0.086 Uiso 0.5 1 d R U P . .

loop_
_atom_site_aniso_label
_atom_site_aniso_U_11
_atom_site_aniso_U_22
_atom_site_aniso_U_33
_atom_site_aniso_U_23
_atom_site_aniso_U_13
_atom_site_aniso_U_12
C2 0.0214(13) 0.0301(14) 0.0412(13) 0.0016(10) 0.0201(11) 0.0062(9)
C5 0.0178(12) 0.0285(13) 0.0379(13) 0.0003(9) 0.0153(10) 0.0052(9)
C3 0.0194(11) 0.0299(13) 0.0398(13) 0.0025(10) 0.0191(10) 0.0044(9)
C1 0.0216(12) 0.0273(12) 0.0376(12) 0.0025(10) 0.0174(10) 0.0053(9)
C6 0.0251(12) 0.0246(12) 0.0478(14) 0.0034(10) 0.0232(11) 0.0014(10)
C4 0.0275(13) 0.0351(14) 0.0509(15) 0.0019(11) 0.0265(12) 0.0064(11)
Cl1 0.0376(5) 0.0351(5) 0.0733(6) 0.0045(3) 0.0390(4) 0.0035(3)
N1 0.0305(11) 0.0253(11) 0.0536(13) 0.0005(9) 0.0245(10) 0.0055(9)
N3 0.0213(11) 0.0235(11) 0.0473(12) 0.0010(8) 0.0208(10) 0.0023(8)
N4 0.0190(10) 0.0224(11) 0.0468(12) 0.0006(8) 0.0206(9) 0.0037(7)
N5 0.0299(13) 0.0335(13) 0.0817(19) 0.0000(12) 0.0393(13) -0.0001(10)
N6 0.0257(11) 0.0270(11) 0.0594(14) 0.0011(10) 0.0287(11) 0.0053(9)
N7 0.0219(10) 0.0253(11) 0.0587(14) -0.0001(10) 0.0224(10) 0.0028(9)
N8 0.0281(12) 0.0348(13) 0.0539(14) 0.0016(10) 0.0177(10) 0.0076(10)
N9 0.0430(15) 0.0290(12) 0.0579(15) -0.0021(11) 0.0200(12) 0.0076(10)
N2 0.0424(15) 0.0505(17) 0.091(2) 0.0071(15) 0.0466(16) 0.0186(13)
O1 0.120(5) 0.0205(19) 0.063(3) 0.0032(17) 0.070(3) 0.008(2)

loop_
_atom_type_symbol
_atom_type_description
_atom_type_scat_dispersion_real
_atom_type_scat_dispersion_imag
_atom_type_scat_source
C C 0.0181 0.0091 'International Tables Vol C Tables 4.2.6.8 and 6.1.1.4'
H H 0.0000 0.0000 'International Tables Vol C Tables 4.2.6.8 and 6.1.1.4'
Cl Cl 0.3639 0.7018 'International Tables Vol C Tables 4.2.6.8 and 6.1.1.4'
N N 0.0311 0.0180 'International Tables Vol C Tables 4.2.6.8 and 6.1.1.4'
O O 0.0492 0.0322 'International Tables Vol C Tables 4.2.6.8 and 6.1.1.4'

loop_
_geom_angle_atom_site_label_1
_geom_angle_atom_site_label_2
_geom_angle_atom_site_label_3
_geom_angle
_geom_angle_site_symmetry_1
_geom_angle_site_symmetry_3
_geom_angle_publ_flag
C3 C2 C1 105.8(2) . . ?
C3 C2 C4 128.4(3) . . ?
C4 C2 C1 125.7(2) . . ?
N6 C5 N4 115.2(2) . . ?
N7 C5 N4 117.0(2) . . ?
N7 C5 N6 127.8(2) . . ?
N4 C3 C2 105.2(2) . . ?
N5 C3 C2 130.3(2) . . ?
N5 C3 N4 124.5(2) . . ?
N1 C1 C2 125.3(2) . . ?
N3 C1 C2 112.5(2) . . ?
N3 C1 N1 122.2(2) . . ?
N8 C6 N7 120.5(3) . . ?
N9 C6 N7 118.0(2) . . ?
N9 C6 N8 121.3(3) . . ?
N2 C4 C2 176.5(3) . . ?
C1 N1 H1A 109.5 . . ?
C1 N1 H1B 109.5 . . ?
C1 N1 H1C 109.5 . . ?
H1A N1 H1B 109.5 . . ?
H1A N1 H1C 109.5 . . ?
H1B N1 H1C 109.5 . . ?
C1 N3 N4 104.2(2) . . ?
C5 N4 N3 118.7(2) . . ?
C3 N4 C5 128.9(2) . . ?
C3 N4 N3 112.2(2) . . ?
C3 N5 H5A 120.0 . . ?
C3 N5 H5B 120.0 . . ?
H5A N5 H5B 120.0 . . ?
C5 N6 H6A 120.0 . . ?
C5 N6 H6B 120.0 . . ?
H6A N6 H6B 120.0 . . ?
C5 N7 C6 120.0(2) . . ?
C6 N8 H8A 120.0 . . ?
C6 N8 H8B 120.0 . . ?
H8A N8 H8B 120.0 . . ?
C6 N9 H9A 109.4 . . ?
C6 N9 H9B 109.3 . . ?
H9A N9 H9B 109.5 . . ?
H1D O1 H1E 104.5 . . ?

loop_
_geom_bond_atom_site_label_1
_geom_bond_atom_site_label_2
_geom_bond_distance
_geom_bond_site_symmetry_2
_geom_bond_publ_flag
C2 C3 1.390(4) . ?
C2 C1 1.424(4) . ?
C2 C4 1.408(3) . ?
C5 N4 1.388(3) . ?
C5 N6 1.326(3) . ?
C5 N7 1.303(3) . ?
C3 N4 1.380(3) . ?
C3 N5 1.327(4) . ?
C1 N1 1.377(4) . ?
C1 N3 1.312(3) . ?
C6 N7 1.362(3) . ?
C6 N8 1.318(4) . ?
C6 N9 1.306(4) . ?
C4 N2 1.148(4) . ?
N1 H1A 0.8900 . ?
N1 H1B 0.8900 . ?
N1 H1C 0.8900 . ?
N3 N4 1.400(3) . ?
N5 H5A 0.8600 . ?
N5 H5B 0.8600 . ?
N6 H6A 0.8600 . ?
N6 H6B 0.8600 . ?
N8 H8A 0.8600 . ?
N8 H8B 0.8600 . ?
N9 H9A 0.8899 . ?
N9 H9B 0.8901 . ?
O1 H1D 0.8501 . ?
O1 H1E 0.8501 . ?

loop_
_geom_torsion_atom_site_label_1
_geom_torsion_atom_site_label_2
_geom_torsion_atom_site_label_3
_geom_torsion_atom_site_label_4
_geom_torsion
_geom_torsion_site_symmetry_1
_geom_torsion_site_symmetry_2
_geom_torsion_site_symmetry_3
_geom_torsion_site_symmetry_4
_geom_torsion_publ_flag
C2 C3 N4 C5 177.7(2) . . . . ?
C2 C3 N4 N3 1.5(3) . . . . ?
C2 C1 N3 N4 0.1(3) . . . . ?
C3 C2 C1 N1 177.4(3) . . . . ?
C3 C2 C1 N3 0.8(3) . . . . ?
C1 C2 C3 N4 -1.3(3) . . . . ?
C1 C2 C3 N5 179.8(3) . . . . ?
C1 N3 N4 C5 -177.6(2) . . . . ?
C1 N3 N4 C3 -1.0(3) . . . . ?
C4 C2 C3 N4 174.5(3) . . . . ?
C4 C2 C3 N5 -4.4(5) . . . . ?
C4 C2 C1 N1 1.5(4) . . . . ?
C4 C2 C1 N3 -175.1(3) . . . . ?
N1 C1 N3 N4 -176.7(2) . . . . ?
N4 C5 N7 C6 -171.6(2) . . . . ?
N5 C3 N4 C5 -3.3(5) . . . . ?
N5 C3 N4 N3 -179.5(3) . . . . ?
N6 C5 N4 C3 180.0(3) . . . . ?
N6 C5 N4 N3 -4.0(3) . . . . ?
N6 C5 N7 C6 11.2(4) . . . . ?
N7 C5 N4 C3 2.4(4) . . . . ?
N7 C5 N4 N3 178.5(2) . . . . ?
N8 C6 N7 C5 63.0(4) . . . . ?
N9 C6 N7 C5 -121.4(3) . . . . ?
